data_4061441
_journal_name_full Organometallics
_journal_paper_doi 10.1021/om050129n
_journal_year 2005
_chemical_formula_moiety 'C60 H134 Br2 Ge2 S2 Si14, 2(C6 H14)'
_chemical_formula_sum 'C72 H162 Br2 Ge2 S2 Si14'
_chemical_formula_weight 1790.40
_chemical_name_common 1,3,2,4-tetrathiagermetane
_space_group_IT_number 14
_symmetry_cell_setting monoclinic
_symmetry_space_group_name_Hall '-P 2ybc'
_symmetry_space_group_name_H-M 'P 1 21/c 1'
_cell_angle_alpha 90.00
_cell_angle_beta 96.3281(7)
_cell_angle_gamma 90.00
_cell_formula_units_Z 4
_cell_length_a 18.5171(2)
_cell_length_b 9.39050(10)
_cell_length_c 57.6428(10)
_cell_measurement_temperature 103(2)
_cell_volume 9962.1(2)
_diffrn_ambient_temperature 103(2)
_exptl_crystal_density_diffrn 1.194
_cod_original_sg_symbol_H-M 'P 21/c'
_cod_database_code 4061441

loop_
_symmetry_equiv_pos_as_xyz
'x, y, z'
'-x, y+1/2, -z+1/2'
'-x, -y, -z'
'x, -y-1/2, z-1/2'

loop_
_atom_site_label
_atom_site_type_symbol
_atom_site_fract_x
_atom_site_fract_y
_atom_site_fract_z
_atom_site_U_iso_or_equiv
_atom_site_adp_type
_atom_site_occupancy
_atom_site_symmetry_multiplicity
_atom_site_calc_flag
_atom_site_refinement_flags
_atom_site_disorder_assembly
_atom_site_disorder_group
Ge1 Ge 0.22739(2) -0.01365(4) 0.353311(7) 0.02278(10) Uani 1 1 d . . .
Ge2 Ge 0.22299(2) 0.06207(4) 0.404010(7) 0.02434(10) Uani 1 1 d . . .
Br1 Br 0.18645(3) -0.24698(5) 0.353443(9) 0.04173(13) Uani 1 1 d . . .
Br2 Br 0.18923(3) -0.15654(5) 0.418030(9) 0.04382(13) Uani 1 1 d . . .
S1 S 0.14783(5) 0.11116(11) 0.371899(18) 0.0285(2) Uani 1 1 d . . .
S2 S 0.31489(5) 0.00907(12) 0.383114(19) 0.0315(2) Uani 1 1 d . . .
C1 C 0.24609(19) 0.0265(4) 0.32107(7) 0.0230(8) Uani 1 1 d . . .
C2 C 0.18899(18) 0.0716(4) 0.30477(7) 0.0198(8) Uani 1 1 d . . .
C3 C 0.20182(19) 0.0897(4) 0.28164(7) 0.0223(8) Uani 1 1 d . . .
H1 H 0.1631 0.1238 0.2709 0.027 Uiso 1 1 calc R . .
C4 C 0.26893(19) 0.0606(4) 0.27321(7) 0.0213(8) Uani 1 1 d . . .
C5 C 0.32408(19) 0.0130(4) 0.29025(7) 0.0222(8) Uani 1 1 d . . .
H2 H 0.3702 -0.0091 0.2854 0.027 Uiso 1 1 calc R . .
C6 C 0.31498(19) -0.0036(4) 0.31362(7) 0.0224(8) Uani 1 1 d . . .
C7 C 0.11270(19) 0.0992(4) 0.31155(7) 0.0238(8) Uani 1 1 d . . .
H3 H 0.1180 0.0761 0.3286 0.029 Uiso 1 1 calc R . .
C8 C 0.28215(19) 0.0859(4) 0.24760(7) 0.0235(8) Uani 1 1 d . . .
C9 C 0.3786(2) -0.0586(4) 0.33029(7) 0.0246(8) Uani 1 1 d . . .
H4 H 0.3576 -0.0594 0.3456 0.029 Uiso 1 1 calc R . .
Si1 Si 0.08879(6) 0.29548(12) 0.31112(2) 0.0280(3) Uani 1 1 d . . .
Si2 Si 0.04083(6) -0.03413(12) 0.29892(2) 0.0276(2) Uani 1 1 d . . .
Si3 Si 0.30816(6) 0.28409(11) 0.24613(2) 0.0253(2) Uani 1 1 d . . .
Si4 Si 0.19934(6) 0.04586(12) 0.22492(2) 0.0275(2) Uani 1 1 d . . .
Si5 Si 0.35991(6) -0.03307(12) 0.23850(2) 0.0268(2) Uani 1 1 d . . .
Si6 Si 0.45638(6) 0.07354(12) 0.33616(2) 0.0274(2) Uani 1 1 d . . .
Si7 Si 0.40091(6) -0.25385(12) 0.32635(2) 0.0286(3) Uani 1 1 d . . .
C10 C 0.1711(2) 0.3949(5) 0.32372(9) 0.0425(12) Uani 1 1 d . . .
H5 H 0.1875 0.3573 0.3393 0.064 Uiso 1 1 calc R . .
H6 H 0.1593 0.4961 0.3249 0.064 Uiso 1 1 calc R . .
H7 H 0.2099 0.3834 0.3136 0.064 Uiso 1 1 calc R . .
C11 C 0.0124(2) 0.3224(5) 0.32958(8) 0.0410(11) Uani 1 1 d . . .
H8 H 0.0266 0.2847 0.3453 0.061 Uiso 1 1 calc R . .
H9 H -0.0309 0.2722 0.3225 0.061 Uiso 1 1 calc R . .
H10 H 0.0018 0.4243 0.3306 0.061 Uiso 1 1 calc R . .
C12 C 0.0592(2) 0.3692(5) 0.28158(8) 0.0367(10) Uani 1 1 d . . .
H11 H 0.0159 0.3180 0.2747 0.055 Uiso 1 1 calc R . .
H12 H 0.0983 0.3578 0.2716 0.055 Uiso 1 1 calc R . .
H13 H 0.0477 0.4705 0.2829 0.055 Uiso 1 1 calc R . .
C13 C -0.0067(3) -0.0982(5) 0.32394(9) 0.0451(12) Uani 1 1 d . . .
H14 H 0.0288 -0.1408 0.3358 0.068 Uiso 1 1 calc R . .
H15 H -0.0431 -0.1696 0.3184 0.068 Uiso 1 1 calc R . .
H16 H -0.0306 -0.0177 0.3308 0.068 Uiso 1 1 calc R . .
C14 C -0.0300(2) 0.0452(5) 0.27723(8) 0.0360(10) Uani 1 1 d . . .
H17 H -0.0074 0.0796 0.2637 0.054 Uiso 1 1 calc R . .
H18 H -0.0535 0.1248 0.2844 0.054 Uiso 1 1 calc R . .
H19 H -0.0665 -0.0273 0.2722 0.054 Uiso 1 1 calc R . .
C15 C 0.0847(2) -0.1875(4) 0.28519(8) 0.0366(11) Uani 1 1 d . . .
H20 H 0.1220 -0.2294 0.2966 0.055 Uiso 1 1 calc R . .
H21 H 0.1073 -0.1538 0.2716 0.055 Uiso 1 1 calc R . .
H22 H 0.0479 -0.2594 0.2802 0.055 Uiso 1 1 calc R . .
C16 C 0.2271(2) 0.4047(5) 0.24551(9) 0.0402(11) Uani 1 1 d . . .
H23 H 0.2003 0.3830 0.2588 0.060 Uiso 1 1 calc R . .
H24 H 0.1954 0.3899 0.2310 0.060 Uiso 1 1 calc R . .
H25 H 0.2433 0.5041 0.2464 0.060 Uiso 1 1 calc R . .
C17 C 0.3556(2) 0.3328(5) 0.22015(8) 0.0341(10) Uani 1 1 d . . .
H26 H 0.3248 0.3072 0.2058 0.051 Uiso 1 1 calc R . .
H27 H 0.4018 0.2812 0.2208 0.051 Uiso 1 1 calc R . .
H28 H 0.3649 0.4355 0.2203 0.051 Uiso 1 1 calc R . .
C18 C 0.3695(2) 0.3361(4) 0.27269(8) 0.0332(10) Uani 1 1 d . . .
H29 H 0.3464 0.3120 0.2867 0.050 Uiso 1 1 calc R . .
H30 H 0.3786 0.4388 0.2724 0.050 Uiso 1 1 calc R . .
H31 H 0.4156 0.2847 0.2729 0.050 Uiso 1 1 calc R . .
C19 C 0.1066(2) 0.1111(5) 0.23068(8) 0.0328(10) Uani 1 1 d . . .
H32 H 0.1081 0.2145 0.2329 0.049 Uiso 1 1 calc R . .
H33 H 0.0926 0.0651 0.2448 0.049 Uiso 1 1 calc R . .
H34 H 0.0711 0.0875 0.2174 0.049 Uiso 1 1 calc R . .
C20 C 0.2076(2) 0.1294(5) 0.19574(8) 0.0392(11) Uani 1 1 d . . .
H35 H 0.2149 0.2323 0.1977 0.059 Uiso 1 1 calc R . .
H36 H 0.1630 0.1118 0.1853 0.059 Uiso 1 1 calc R . .
H37 H 0.2491 0.0879 0.1890 0.059 Uiso 1 1 calc R . .
C21 C 0.1847(2) -0.1505(5) 0.22106(8) 0.0376(11) Uani 1 1 d . . .
H38 H 0.1802 -0.1944 0.2363 0.056 Uiso 1 1 calc R . .
H39 H 0.2260 -0.1925 0.2143 0.056 Uiso 1 1 calc R . .
H40 H 0.1400 -0.1674 0.2106 0.056 Uiso 1 1 calc R . .
C22 C 0.3633(2) -0.0463(5) 0.20609(8) 0.0360(10) Uani 1 1 d . . .
H41 H 0.3678 0.0493 0.1996 0.054 Uiso 1 1 calc R . .
H42 H 0.3186 -0.0911 0.1988 0.054 Uiso 1 1 calc R . .
H43 H 0.4052 -0.1040 0.2030 0.054 Uiso 1 1 calc R . .
C23 C 0.3514(2) -0.2217(4) 0.24909(8) 0.0350(10) Uani 1 1 d . . .
H44 H 0.3494 -0.2214 0.2660 0.052 Uiso 1 1 calc R . .
H45 H 0.3934 -0.2773 0.2454 0.052 Uiso 1 1 calc R . .
H46 H 0.3068 -0.2644 0.2413 0.052 Uiso 1 1 calc R . .
C24 C 0.4552(2) 0.0275(5) 0.24923(8) 0.0324(10) Uani 1 1 d . . .
H47 H 0.4599 0.0379 0.2662 0.049 Uiso 1 1 calc R . .
H48 H 0.4649 0.1192 0.2421 0.049 Uiso 1 1 calc R . .
H49 H 0.4903 -0.0433 0.2449 0.049 Uiso 1 1 calc R . .
C25 C 0.4167(2) 0.2504(4) 0.34181(8) 0.0357(10) Uani 1 1 d . . .
H50 H 0.3854 0.2816 0.3279 0.054 Uiso 1 1 calc R . .
H51 H 0.4559 0.3198 0.3454 0.054 Uiso 1 1 calc R . .
H52 H 0.3879 0.2432 0.3550 0.054 Uiso 1 1 calc R . .
C26 C 0.5165(2) 0.0982(5) 0.31246(8) 0.0328(10) Uani 1 1 d . . .
H53 H 0.5383 0.0067 0.3090 0.049 Uiso 1 1 calc R . .
H54 H 0.5550 0.1665 0.3176 0.049 Uiso 1 1 calc R . .
H55 H 0.4876 0.1344 0.2984 0.049 Uiso 1 1 calc R . .
C27 C 0.5163(2) 0.0091(5) 0.36243(8) 0.0374(10) Uani 1 1 d . . .
H56 H 0.5366 -0.0841 0.3590 0.056 Uiso 1 1 calc R . .
H57 H 0.4877 0.0005 0.3757 0.056 Uiso 1 1 calc R . .
H58 H 0.5559 0.0772 0.3663 0.056 Uiso 1 1 calc R . .
C28 C 0.3210(2) -0.3475(4) 0.31111(9) 0.0399(11) Uani 1 1 d . . .
H59 H 0.3100 -0.3084 0.2954 0.060 Uiso 1 1 calc R . .
H60 H 0.2790 -0.3342 0.3198 0.060 Uiso 1 1 calc R . .
H61 H 0.3318 -0.4494 0.3101 0.060 Uiso 1 1 calc R . .
C29 C 0.4807(2) -0.2820(5) 0.30979(9) 0.0398(11) Uani 1 1 d . . .
H62 H 0.5232 -0.2336 0.3178 0.060 Uiso 1 1 calc R . .
H63 H 0.4701 -0.2431 0.2940 0.060 Uiso 1 1 calc R . .
H64 H 0.4907 -0.3842 0.3088 0.060 Uiso 1 1 calc R . .
C30 C 0.4225(3) -0.3288(5) 0.35637(9) 0.0456(12) Uani 1 1 d . . .
H65 H 0.4648 -0.2792 0.3643 0.068 Uiso 1 1 calc R . .
H66 H 0.4334 -0.4305 0.3553 0.068 Uiso 1 1 calc R . .
H67 H 0.3807 -0.3159 0.3652 0.068 Uiso 1 1 calc R . .
C31 C 0.2316(2) 0.1847(4) 0.43178(7) 0.0244(8) Uani 1 1 d . . .
C32 C 0.2993(2) 0.2190(4) 0.44362(7) 0.0250(9) Uani 1 1 d . . .
C33 C 0.3016(2) 0.2777(4) 0.46592(7) 0.0259(9) Uani 1 1 d . . .
H68 H 0.3477 0.3007 0.4739 0.031 Uiso 1 1 calc R . .
C34 C 0.2400(2) 0.3047(4) 0.47716(7) 0.0256(9) Uani 1 1 d . A .
C35 C 0.1733(2) 0.2788(4) 0.46399(7) 0.0266(9) Uani 1 1 d . . .
H69 H 0.1301 0.3030 0.4706 0.032 Uiso 1 1 calc R . .
C36 C 0.1667(2) 0.2193(4) 0.44165(7) 0.0254(9) Uani 1 1 d . . .
C37 C 0.3703(2) 0.1971(4) 0.43301(7) 0.0260(9) Uani 1 1 d . . .
H70 H 0.3539 0.1412 0.4186 0.031 Uiso 1 1 calc R . .
C38 C 0.2447(2) 0.3675(4) 0.50237(7) 0.0273(9) Uani 1 1 d . . .
C39 C 0.0922(2) 0.1947(4) 0.42859(7) 0.0286(9) Uani 1 1 d . . .
H71 H 0.1030 0.1382 0.4147 0.034 Uiso 1 1 calc R . .
Si8 Si 0.40291(6) 0.36874(13) 0.42028(2) 0.0349(3) Uani 1 1 d . . .
Si9 Si 0.43725(6) 0.07013(13) 0.44938(2) 0.0322(3) Uani 1 1 d . . .
Si10 Si 0.20891(15) 0.56318(18) 0.49854(4) 0.0494(7) Uani 0.737(4) 1 d P A 1
Si11 Si 0.33911(10) 0.3717(4) 0.51807(4) 0.0548(8) Uani 0.737(4) 1 d P A 1
Si12 Si 0.18402(18) 0.2653(4) 0.52183(5) 0.0624(9) Uani 0.737(4) 1 d P A 1
Si13 Si 0.05083(6) 0.36643(14) 0.41507(2) 0.0349(3) Uani 1 1 d . . .
Si14 Si 0.02815(7) 0.07340(14) 0.44322(2) 0.0392(3) Uani 1 1 d . . .
C40 C 0.3281(3) 0.4356(6) 0.39921(10) 0.0575(15) Uani 1 1 d . . .
H72 H 0.3142 0.3619 0.3875 0.086 Uiso 1 1 calc R . .
H73 H 0.3442 0.5209 0.3915 0.086 Uiso 1 1 calc R . .
H74 H 0.2862 0.4593 0.4075 0.086 Uiso 1 1 calc R . .
C41 C 0.4847(2) 0.3317(5) 0.40496(8) 0.0411(11) Uani 1 1 d . . .
H75 H 0.4734 0.2564 0.3934 0.062 Uiso 1 1 calc R . .
H76 H 0.5249 0.3008 0.4163 0.062 Uiso 1 1 calc R . .
H77 H 0.4988 0.4184 0.3971 0.062 Uiso 1 1 calc R . .
C42 C 0.4270(3) 0.5114(6) 0.44188(10) 0.0601(16) Uani 1 1 d . . .
H78 H 0.4666 0.4788 0.4533 0.090 Uiso 1 1 calc R . .
H79 H 0.3845 0.5347 0.4499 0.090 Uiso 1 1 calc R . .
H80 H 0.4425 0.5963 0.4339 0.090 Uiso 1 1 calc R . .
C43 C 0.4857(2) -0.0307(5) 0.42769(9) 0.0426(11) Uani 1 1 d . . .
H81 H 0.5136 0.0359 0.4191 0.064 Uiso 1 1 calc R . .
H82 H 0.4500 -0.0805 0.4167 0.064 Uiso 1 1 calc R . .
H83 H 0.5187 -0.1002 0.4359 0.064 Uiso 1 1 calc R . .
C44 C 0.5079(3) 0.1646(6) 0.46948(9) 0.0532(14) Uani 1 1 d . . .
H84 H 0.5333 0.2339 0.4606 0.080 Uiso 1 1 calc R . .
H85 H 0.5429 0.0952 0.4768 0.080 Uiso 1 1 calc R . .
H86 H 0.4845 0.2142 0.4816 0.080 Uiso 1 1 calc R . .
C45 C 0.3860(3) -0.0644(5) 0.46492(9) 0.0455(12) Uani 1 1 d . . .
H87 H 0.3596 -0.0163 0.4765 0.068 Uiso 1 1 calc R . .
H88 H 0.4201 -0.1332 0.4728 0.068 Uiso 1 1 calc R . .
H89 H 0.3514 -0.1142 0.4536 0.068 Uiso 1 1 calc R . .
C46 C 0.1099(7) 0.5856(11) 0.49670(19) 0.085(4) Uani 0.737(4) 1 d P A 1
H90 H 0.0924 0.5490 0.5110 0.127 Uiso 0.737(4) 1 calc PR A 1
H91 H 0.0868 0.5329 0.4832 0.127 Uiso 0.737(4) 1 calc PR A 1
H92 H 0.0978 0.6869 0.4950 0.127 Uiso 0.737(4) 1 calc PR A 1
C47 C 0.2353(4) 0.6350(6) 0.47121(11) 0.0733(19) Uani 1 1 d . . .
H93 H 0.2881 0.6282 0.4713 0.110 Uiso 0.737(4) 1 calc PR A 1
H94 H 0.2204 0.7349 0.4696 0.110 Uiso 0.737(4) 1 calc PR A 1
H95 H 0.2115 0.5802 0.4580 0.110 Uiso 0.737(4) 1 calc PR A 1
H96 H 0.2514 0.7339 0.4702 0.110 Uiso 0.263(4) 1 calc PR A 2
H97 H 0.1821 0.6320 0.4701 0.110 Uiso 0.263(4) 1 calc PR A 2
H98 H 0.2520 0.5797 0.4584 0.110 Uiso 0.263(4) 1 calc PR A 2
C48 C 0.2459(5) 0.6821(7) 0.52341(13) 0.100(3) Uani 1 1 d . . .
H99 H 0.2317 0.6444 0.5381 0.150 Uiso 0.737(4) 1 calc PR A 1
H100 H 0.2263 0.7784 0.5208 0.150 Uiso 0.737(4) 1 calc PR A 1
H101 H 0.2991 0.6851 0.5242 0.150 Uiso 0.737(4) 1 calc PR A 1
H102 H 0.2649 0.6452 0.5388 0.150 Uiso 0.263(4) 1 calc PR A 2
H103 H 0.1928 0.6874 0.5223 0.150 Uiso 0.263(4) 1 calc PR A 2
H104 H 0.2658 0.7773 0.5213 0.150 Uiso 0.263(4) 1 calc PR A 2
C49 C 0.3994(8) 0.4981(17) 0.5043(3) 0.119(8) Uani 0.737(4) 1 d P A 1
H105 H 0.4480 0.4969 0.5130 0.178 Uiso 0.737(4) 1 calc PR A 1
H106 H 0.3792 0.5945 0.5046 0.178 Uiso 0.737(4) 1 calc PR A 1
H107 H 0.4027 0.4694 0.4881 0.178 Uiso 0.737(4) 1 calc PR A 1
C50 C 0.3826(6) 0.1897(16) 0.51868(19) 0.095(5) Uani 0.737(4) 1 d P A 1
H108 H 0.3520 0.1215 0.5260 0.142 Uiso 0.737(4) 1 calc PR A 1
H109 H 0.4306 0.1940 0.5277 0.142 Uiso 0.737(4) 1 calc PR A 1
H110 H 0.3878 0.1592 0.5027 0.142 Uiso 0.737(4) 1 calc PR A 1
C51 C 0.3477(3) 0.3999(12) 0.55084(11) 0.115(4) Uani 1 1 d . . .
H111 H 0.3161 0.3325 0.5579 0.172 Uiso 0.737(4) 1 calc PR A 1
H112 H 0.3333 0.4975 0.5542 0.172 Uiso 0.737(4) 1 calc PR A 1
H113 H 0.3983 0.3843 0.5574 0.172 Uiso 0.737(4) 1 calc PR A 1
H114 H 0.3026 0.4262 0.5572 0.172 Uiso 0.263(4) 1 calc PR A 2
H115 H 0.3718 0.4860 0.5459 0.172 Uiso 0.263(4) 1 calc PR A 2
H116 H 0.3800 0.3506 0.5629 0.172 Uiso 0.263(4) 1 calc PR A 2
C52 C 0.2172(7) 0.0872(12) 0.5269(3) 0.163(6) Uani 0.737(4) 1 d PU A 1
H117 H 0.2696 0.0898 0.5317 0.245 Uiso 0.737(4) 1 calc PR A 1
H118 H 0.2076 0.0313 0.5126 0.245 Uiso 0.737(4) 1 calc PR A 1
H119 H 0.1925 0.0432 0.5393 0.245 Uiso 0.737(4) 1 calc PR A 1
C53 C 0.1696(4) 0.3846(9) 0.54944(12) 0.0516(19) Uani 0.737(4) 1 d P A 1
H120 H 0.1515 0.4787 0.5442 0.077 Uiso 0.737(4) 1 calc PR A 1
H121 H 0.2160 0.3953 0.5593 0.077 Uiso 0.737(4) 1 calc PR A 1
H122 H 0.1342 0.3387 0.5585 0.077 Uiso 0.737(4) 1 calc PR A 1
C54 C 0.0846(5) 0.2434(12) 0.5119(2) 0.063(3) Uani 0.737(4) 1 d P A 1
H123 H 0.0625 0.3373 0.5088 0.094 Uiso 0.737(4) 1 calc PR A 1
H124 H 0.0609 0.1958 0.5242 0.094 Uiso 0.737(4) 1 calc PR A 1
H125 H 0.0786 0.1858 0.4977 0.094 Uiso 0.737(4) 1 calc PR A 1
C55 C -0.0320(2) 0.3163(6) 0.39523(9) 0.0516(13) Uani 1 1 d . . .
H126 H -0.0189 0.2462 0.3838 0.077 Uiso 1 1 calc R . .
H127 H -0.0522 0.4013 0.3870 0.077 Uiso 1 1 calc R . .
H128 H -0.0682 0.2751 0.4044 0.077 Uiso 1 1 calc R . .
C56 C 0.1166(2) 0.4581(5) 0.39786(9) 0.0408(11) Uani 1 1 d . . .
H129 H 0.1320 0.3924 0.3861 0.061 Uiso 1 1 calc R . .
H130 H 0.1591 0.4883 0.4083 0.061 Uiso 1 1 calc R . .
H131 H 0.0933 0.5416 0.3901 0.061 Uiso 1 1 calc R . .
C57 C 0.0261(3) 0.4995(6) 0.43658(10) 0.0562(14) Uani 1 1 d . . .
H132 H -0.0088 0.4573 0.4462 0.084 Uiso 1 1 calc R . .
H133 H 0.0041 0.5828 0.4283 0.084 Uiso 1 1 calc R . .
H134 H 0.0698 0.5288 0.4466 0.084 Uiso 1 1 calc R . .
C58 C -0.0221(3) -0.0397(6) 0.42010(10) 0.0515(13) Uani 1 1 d . . .
H135 H -0.0503 0.0213 0.4087 0.077 Uiso 1 1 calc R . .
H136 H -0.0551 -0.1038 0.4273 0.077 Uiso 1 1 calc R . .
H137 H 0.0126 -0.0960 0.4123 0.077 Uiso 1 1 calc R . .
C59 C 0.0801(3) -0.0474(6) 0.46479(9) 0.0505(13) Uani 1 1 d . . .
H138 H 0.1165 -0.0999 0.4571 0.076 Uiso 1 1 calc R . .
H139 H 0.0466 -0.1148 0.4710 0.076 Uiso 1 1 calc R . .
H140 H 0.1044 0.0093 0.4776 0.076 Uiso 1 1 calc R . .
C60 C -0.0412(3) 0.1739(6) 0.45806(10) 0.0565(15) Uani 1 1 d . . .
H141 H -0.0686 0.2373 0.4468 0.085 Uiso 1 1 calc R . .
H142 H -0.0167 0.2306 0.4709 0.085 Uiso 1 1 calc R . .
H143 H -0.0746 0.1065 0.4643 0.085 Uiso 1 1 calc R . .
Si15 Si 0.3252(3) 0.2724(7) 0.52368(10) 0.0383(15) Uani 0.263(4) 1 d P A 2
Si16 Si 0.1632(4) 0.3358(10) 0.51685(12) 0.046(2) Uani 0.263(4) 1 d P A 2
Si17 Si 0.2739(4) 0.5573(5) 0.49965(10) 0.050(2) Uani 0.263(4) 1 d P A 2
C61 C 0.4136(12) 0.238(2) 0.5143(3) 0.038(5) Uani 0.263(4) 1 d P A 2
H144 H 0.4354 0.3275 0.5099 0.056 Uiso 0.263(4) 1 calc PR A 2
H145 H 0.4082 0.1737 0.5007 0.056 Uiso 0.263(4) 1 calc PR A 2
H146 H 0.4450 0.1929 0.5270 0.056 Uiso 0.263(4) 1 calc PR A 2
C62 C 0.2930(18) 0.085(3) 0.5323(8) 0.152(7) Uani 0.263(4) 1 d PU A 2
H147 H 0.2447 0.0926 0.5376 0.229 Uiso 0.263(4) 1 calc PR A 2
H148 H 0.3273 0.0466 0.5449 0.229 Uiso 0.263(4) 1 calc PR A 2
H149 H 0.2909 0.0219 0.5187 0.229 Uiso 0.263(4) 1 calc PR A 2
C63 C 0.0899(12) 0.492(4) 0.5021(5) 0.088(13) Uani 0.263(4) 1 d P A 2
H150 H 0.1125 0.5860 0.5041 0.131 Uiso 0.263(4) 1 calc PR A 2
H151 H 0.0456 0.4896 0.5100 0.131 Uiso 0.263(4) 1 calc PR A 2
H152 H 0.0776 0.4721 0.4855 0.131 Uiso 0.263(4) 1 calc PR A 2
C64 C 0.1161(16) 0.167(4) 0.5137(5) 0.082(11) Uani 0.263(4) 1 d P A 2
H153 H 0.0758 0.1673 0.5234 0.123 Uiso 0.263(4) 1 calc PR A 2
H154 H 0.1499 0.0901 0.5187 0.123 Uiso 0.263(4) 1 calc PR A 2
H155 H 0.0972 0.1531 0.4973 0.123 Uiso 0.263(4) 1 calc PR A 2
C65 C 0.2086(12) 0.258(3) 0.5518(4) 0.067(7) Uani 0.263(4) 1 d P A 2
H156 H 0.2403 0.3310 0.5596 0.101 Uiso 0.263(4) 1 calc PR A 2
H157 H 0.2367 0.1708 0.5500 0.101 Uiso 0.263(4) 1 calc PR A 2
H158 H 0.1688 0.2374 0.5612 0.101 Uiso 0.263(4) 1 calc PR A 2
C66 C 0.385(2) 0.579(3) 0.5025(7) 0.076(11) Uani 0.263(4) 1 d P A 2
H159 H 0.4062 0.5394 0.5175 0.113 Uiso 0.263(4) 1 calc PR A 2
H160 H 0.3975 0.6805 0.5018 0.113 Uiso 0.263(4) 1 calc PR A 2
H161 H 0.4042 0.5285 0.4897 0.113 Uiso 0.263(4) 1 calc PR A 2
C67 C 0.0915(5) 0.1963(10) 0.12995(15) 0.110(3) Uani 1 1 d . . .
H162 H 0.0492 0.2240 0.1192 0.164 Uiso 1 1 calc R . .
H163 H 0.1008 0.2690 0.1421 0.164 Uiso 1 1 calc R . .
H164 H 0.0820 0.1047 0.1372 0.164 Uiso 1 1 calc R . .
C68 C 0.1550(6) 0.1830(16) 0.1171(2) 0.172(6) Uani 1 1 d . . .
H165 H 0.1419 0.1126 0.1046 0.207 Uiso 1 1 calc R . .
H166 H 0.1603 0.2757 0.1093 0.207 Uiso 1 1 calc R . .
C69 C 0.2270(5) 0.1443(9) 0.12774(15) 0.103(3) Uani 1 1 d . . .
H167 H 0.2381 0.2067 0.1415 0.123 Uiso 1 1 calc R . .
H168 H 0.2235 0.0460 0.1338 0.123 Uiso 1 1 calc R . .
C70 C 0.2897(5) 0.1480(14) 0.11492(18) 0.144(4) Uani 1 1 d . . .
H169 H 0.2793 0.0820 0.1016 0.173 Uiso 1 1 calc R . .
H170 H 0.2913 0.2449 0.1082 0.173 Uiso 1 1 calc R . .
C71 C 0.3626(6) 0.1163(15) 0.1252(2) 0.173(6) Uani 1 1 d . . .
H171 H 0.3933 0.1099 0.1122 0.208 Uiso 1 1 calc R . .
H172 H 0.3798 0.2002 0.1347 0.208 Uiso 1 1 calc R . .
C72 C 0.3781(5) -0.0056(13) 0.13943(17) 0.130(4) Uani 1 1 d . . .
H173 H 0.4297 -0.0062 0.1454 0.194 Uiso 1 1 calc R . .
H174 H 0.3664 -0.0918 0.1302 0.194 Uiso 1 1 calc R . .
H175 H 0.3487 -0.0031 0.1526 0.194 Uiso 1 1 calc R . .
C73 C 0.2246(8) 0.5596(10) 0.1748(2) 0.164(6) Uani 1 1 d . . .
H176 H 0.2109 0.5921 0.1899 0.246 Uiso 1 1 calc R . .
H177 H 0.2767 0.5384 0.1763 0.246 Uiso 1 1 calc R . .
H178 H 0.1971 0.4735 0.1700 0.246 Uiso 1 1 calc R . .
C74 C 0.2095(8) 0.6628(19) 0.1587(2) 0.196(6) Uani 1 1 d . . .
H179 H 0.1568 0.6831 0.1574 0.236 Uiso 1 1 calc R . .
H180 H 0.2353 0.7507 0.1643 0.236 Uiso 1 1 calc R . .
C75 C 0.2276(15) 0.633(3) 0.1373(3) 0.39(2) Uani 1 1 d D . .
H186 H 0.2358 0.5306 0.1404 0.469 Uiso 1 1 calc R . .
H187 H 0.1769 0.6363 0.1297 0.469 Uiso 1 1 calc R . .
C76 C 0.2537(8) 0.632(2) 0.1198(3) 0.217(8) Uani 1 1 d D . .
H188 H 0.2855 0.5484 0.1233 0.261 Uiso 1 1 calc R . .
H189 H 0.2868 0.7141 0.1232 0.261 Uiso 1 1 calc R . .
C77 C 0.2556(11) 0.632(2) 0.0945(2) 0.255(11) Uani 1 1 d . . .
H181 H 0.2211 0.5563 0.0884 0.306 Uiso 1 1 calc R . .
H182 H 0.2334 0.7229 0.0889 0.306 Uiso 1 1 calc R . .
C78 C 0.3110(6) 0.6159(18) 0.0833(2) 0.186(6) Uani 1 1 d . . .
H183 H 0.2954 0.6144 0.0665 0.279 Uiso 1 1 calc R . .
H184 H 0.3354 0.5260 0.0880 0.279 Uiso 1 1 calc R . .
H185 H 0.3447 0.6953 0.0870 0.279 Uiso 1 1 calc R . .

loop_
_atom_site_aniso_label
_atom_site_aniso_U_11
_atom_site_aniso_U_22
_atom_site_aniso_U_33
_atom_site_aniso_U_23
_atom_site_aniso_U_13
_atom_site_aniso_U_12
Ge1 0.0225(2) 0.0216(2) 0.0248(2) -0.00096(17) 0.00508(16) -0.00081(16)
Ge2 0.0252(2) 0.0227(2) 0.0254(2) -0.00205(18) 0.00408(17) -0.00030(16)
Br1 0.0592(3) 0.0273(2) 0.0405(3) -0.0032(2) 0.0137(2) -0.0085(2)
Br2 0.0642(3) 0.0286(2) 0.0401(3) 0.0025(2) 0.0122(2) -0.0061(2)
S1 0.0268(5) 0.0329(5) 0.0262(6) -0.0021(4) 0.0050(4) 0.0050(4)
S2 0.0253(5) 0.0402(6) 0.0292(6) -0.0065(5) 0.0037(4) 0.0048(4)
C1 0.0222(18) 0.0157(18) 0.032(2) -0.0016(16) 0.0051(16) -0.0026(14)
C2 0.0181(17) 0.0153(17) 0.027(2) -0.0041(16) 0.0055(15) -0.0029(14)
C3 0.0187(18) 0.0192(18) 0.029(2) 0.0012(16) 0.0041(16) -0.0005(15)
C4 0.0245(19) 0.0166(18) 0.024(2) -0.0004(16) 0.0065(16) -0.0028(15)
C5 0.0201(18) 0.0174(18) 0.030(2) -0.0021(16) 0.0070(16) -0.0003(15)
C6 0.0233(19) 0.0146(17) 0.030(2) -0.0002(16) 0.0056(16) -0.0009(15)
C7 0.0223(19) 0.025(2) 0.025(2) -0.0017(17) 0.0062(16) 0.0009(16)
C8 0.0222(18) 0.024(2) 0.025(2) -0.0025(17) 0.0072(16) -0.0008(15)
C9 0.0238(19) 0.023(2) 0.027(2) 0.0008(17) 0.0060(16) 0.0020(16)
Si1 0.0274(6) 0.0234(6) 0.0342(7) -0.0029(5) 0.0078(5) 0.0025(4)
Si2 0.0232(5) 0.0278(6) 0.0325(6) -0.0034(5) 0.0066(5) -0.0049(4)
Si3 0.0234(5) 0.0226(5) 0.0310(6) 0.0012(5) 0.0082(5) -0.0019(4)
Si4 0.0239(5) 0.0315(6) 0.0274(6) -0.0016(5) 0.0050(5) -0.0034(5)
Si5 0.0259(5) 0.0256(6) 0.0299(6) -0.0039(5) 0.0083(5) 0.0012(4)
Si6 0.0237(5) 0.0268(6) 0.0315(6) -0.0004(5) 0.0024(5) -0.0003(4)
Si7 0.0306(6) 0.0218(5) 0.0355(7) 0.0027(5) 0.0122(5) 0.0043(4)
C10 0.040(3) 0.027(2) 0.059(3) -0.007(2) 0.004(2) -0.0043(19)
C11 0.042(3) 0.041(3) 0.041(3) -0.002(2) 0.012(2) 0.015(2)
C12 0.035(2) 0.030(2) 0.046(3) 0.002(2) 0.009(2) 0.0046(18)
C13 0.039(3) 0.052(3) 0.046(3) 0.001(2) 0.012(2) -0.016(2)
C14 0.022(2) 0.042(2) 0.044(3) -0.008(2) 0.0031(19) -0.0023(18)
C15 0.032(2) 0.028(2) 0.049(3) -0.011(2) 0.003(2) -0.0045(18)
C16 0.034(2) 0.026(2) 0.062(3) 0.011(2) 0.013(2) 0.0008(18)
C17 0.033(2) 0.034(2) 0.037(3) 0.003(2) 0.0104(19) -0.0045(19)
C18 0.039(2) 0.022(2) 0.039(3) -0.0018(19) 0.006(2) -0.0092(18)
C19 0.027(2) 0.042(2) 0.030(2) 0.001(2) 0.0034(18) -0.0041(18)
C20 0.031(2) 0.053(3) 0.034(3) 0.002(2) 0.0044(19) -0.004(2)
C21 0.033(2) 0.039(3) 0.041(3) -0.009(2) 0.006(2) -0.0084(19)
C22 0.033(2) 0.039(2) 0.038(3) -0.009(2) 0.0142(19) 0.0000(19)
C23 0.042(2) 0.027(2) 0.037(3) -0.0051(19) 0.007(2) 0.0045(19)
C24 0.025(2) 0.037(2) 0.036(3) -0.001(2) 0.0107(18) 0.0015(18)
C25 0.038(2) 0.028(2) 0.041(3) -0.004(2) 0.001(2) -0.0054(18)
C26 0.027(2) 0.034(2) 0.038(3) 0.001(2) 0.0040(18) -0.0050(18)
C27 0.032(2) 0.041(3) 0.039(3) 0.005(2) 0.0022(19) 0.003(2)
C28 0.043(3) 0.023(2) 0.057(3) -0.008(2) 0.022(2) -0.0050(19)
C29 0.036(2) 0.036(2) 0.050(3) -0.001(2) 0.016(2) 0.010(2)
C30 0.064(3) 0.030(2) 0.045(3) 0.010(2) 0.018(2) 0.011(2)
C31 0.029(2) 0.0205(19) 0.025(2) 0.0020(17) 0.0057(17) -0.0011(16)
C32 0.028(2) 0.0218(19) 0.025(2) 0.0029(17) 0.0041(17) -0.0022(16)
C33 0.0243(19) 0.023(2) 0.031(2) 0.0004(17) 0.0036(17) -0.0025(16)
C34 0.031(2) 0.0181(19) 0.028(2) 0.0027(17) 0.0047(17) -0.0041(16)
C35 0.027(2) 0.024(2) 0.030(2) -0.0025(18) 0.0109(17) -0.0031(16)
C36 0.029(2) 0.0203(19) 0.028(2) 0.0018(17) 0.0056(17) -0.0022(16)
C37 0.025(2) 0.030(2) 0.023(2) -0.0014(17) 0.0014(16) -0.0009(16)
C38 0.032(2) 0.023(2) 0.028(2) -0.0004(17) 0.0070(18) -0.0038(17)
C39 0.0219(19) 0.035(2) 0.029(2) -0.0066(19) 0.0047(17) -0.0022(17)
Si8 0.0313(6) 0.0339(6) 0.0415(8) 0.0020(6) 0.0128(5) -0.0036(5)
Si9 0.0288(6) 0.0383(7) 0.0289(7) -0.0014(5) 0.0003(5) 0.0048(5)
Si10 0.089(2) 0.0218(9) 0.0396(12) -0.0023(8) 0.0173(11) 0.0109(10)
Si11 0.0273(10) 0.108(3) 0.0285(11) -0.0207(14) 0.0033(8) -0.0035(12)
Si12 0.0538(17) 0.085(2) 0.0456(15) 0.0315(15) -0.0085(12) -0.0317(14)
Si13 0.0284(6) 0.0404(7) 0.0361(7) -0.0043(6) 0.0044(5) 0.0055(5)
Si14 0.0306(6) 0.0447(7) 0.0444(8) -0.0098(6) 0.0128(6) -0.0123(6)
C40 0.043(3) 0.055(3) 0.077(4) 0.036(3) 0.019(3) 0.006(2)
C41 0.034(2) 0.050(3) 0.040(3) 0.002(2) 0.011(2) -0.005(2)
C42 0.073(4) 0.044(3) 0.070(4) -0.012(3) 0.037(3) -0.027(3)
C43 0.036(2) 0.050(3) 0.042(3) 0.000(2) 0.003(2) 0.014(2)
C44 0.044(3) 0.064(3) 0.047(3) -0.008(3) -0.015(2) 0.003(3)
C45 0.047(3) 0.045(3) 0.046(3) 0.012(2) 0.011(2) 0.014(2)
C46 0.122(10) 0.085(7) 0.049(6) 0.005(6) 0.018(6) 0.076(7)
C47 0.133(6) 0.028(3) 0.060(4) 0.006(3) 0.014(4) 0.002(3)
C48 0.184(8) 0.041(3) 0.078(5) -0.027(3) 0.027(5) -0.007(4)
C49 0.077(8) 0.177(15) 0.112(11) -0.118(13) 0.054(8) -0.097(11)
C50 0.067(7) 0.171(14) 0.051(6) 0.051(7) 0.028(5) 0.066(8)
C51 0.039(3) 0.258(11) 0.047(4) -0.063(6) 0.007(3) -0.013(5)
C52 0.113(8) 0.079(7) 0.287(15) 0.112(8) -0.024(10) -0.023(6)
C53 0.035(4) 0.082(5) 0.039(4) -0.006(4) 0.012(3) -0.006(4)
C54 0.048(6) 0.080(7) 0.064(7) -0.015(6) 0.027(5) -0.028(5)
C55 0.031(2) 0.074(4) 0.049(3) 0.001(3) 0.000(2) -0.001(2)
C56 0.041(3) 0.030(2) 0.053(3) 0.000(2) 0.012(2) 0.006(2)
C57 0.066(3) 0.053(3) 0.052(3) -0.005(3) 0.011(3) 0.026(3)
C58 0.037(3) 0.056(3) 0.062(4) -0.013(3) 0.007(2) -0.017(2)
C59 0.050(3) 0.055(3) 0.048(3) 0.000(3) 0.012(2) -0.020(3)
C60 0.042(3) 0.070(4) 0.062(4) -0.015(3) 0.026(3) -0.011(3)
Si15 0.039(3) 0.043(4) 0.033(3) -0.003(3) 0.003(2) 0.013(3)
Si16 0.035(3) 0.089(6) 0.019(3) -0.024(4) 0.016(3) -0.008(3)
Si17 0.083(5) 0.020(2) 0.045(3) -0.003(2) -0.003(3) -0.002(3)
C61 0.055(15) 0.045(11) 0.010(10) -0.003(8) -0.011(9) 0.012(10)
C62 0.098(11) 0.070(10) 0.279(17) 0.116(11) -0.023(13) -0.016(10)
C63 0.028(11) 0.18(3) 0.053(18) -0.08(2) -0.018(11) 0.038(18)
C64 0.07(2) 0.14(3) 0.036(13) 0.02(2) 0.011(15) -0.048(19)
C65 0.063(14) 0.11(2) 0.035(12) 0.010(13) 0.011(10) -0.030(14)
C66 0.11(2) 0.066(18) 0.061(17) -0.041(16) 0.051(15) -0.083(19)
C67 0.136(7) 0.110(7) 0.088(6) -0.015(5) 0.033(5) 0.020(6)
C68 0.117(8) 0.246(15) 0.167(11) 0.087(11) 0.074(8) 0.067(9)
C69 0.131(7) 0.087(6) 0.092(6) 0.006(5) 0.019(6) 0.016(5)
C70 0.095(7) 0.221(13) 0.117(8) 0.051(9) 0.018(6) 0.025(8)
C71 0.124(9) 0.204(13) 0.190(13) 0.084(11) 0.007(9) 0.009(9)
C72 0.109(7) 0.183(11) 0.098(7) -0.003(8) 0.018(6) 0.022(7)
C73 0.286(17) 0.075(6) 0.119(9) 0.007(6) -0.032(10) 0.029(8)
C74 0.196(14) 0.255(19) 0.147(13) 0.021(13) 0.059(11) 0.007(13)
C75 0.53(4) 0.55(5) 0.114(14) -0.06(2) 0.14(2) -0.03(4)
C76 0.218(15) 0.29(2) 0.156(14) -0.059(15) 0.078(12) -0.113(15)
C77 0.33(2) 0.33(2) 0.118(11) 0.021(14) 0.094(14) 0.16(2)
C78 0.103(8) 0.269(18) 0.190(14) -0.023(13) 0.031(8) -0.035(10)

loop_
_geom_bond_atom_site_label_1
_geom_bond_atom_site_label_2
_geom_bond_distance
_geom_bond_site_symmetry_2
_geom_bond_publ_flag
Ge1 C1 1.964(4) . ?
Ge1 S2 2.2379(11) . ?
Ge1 S1 2.2450(11) . ?
Ge1 Br1 2.3188(6) . ?
Ge2 C31 1.964(4) . ?
Ge2 S1 2.2377(11) . ?
Ge2 S2 2.2464(11) . ?
Ge2 Br2 2.3172(6) . ?
C1 C2 1.400(5) . ?
C1 C6 1.419(5) . ?
C2 C3 1.390(5) . ?
C2 C7 1.529(5) . ?
C3 C4 1.410(5) . ?
C3 H1 0.9500 . ?
C4 C5 1.410(5) . ?
C4 C8 1.541(5) . ?
C5 C6 1.384(5) . ?
C5 H2 0.9500 . ?
C6 C9 1.526(5) . ?
C7 Si1 1.895(4) . ?
C7 Si2 1.912(4) . ?
C7 H3 1.0000 . ?
C8 Si3 1.926(4) . ?
C8 Si4 1.939(4) . ?
C8 Si5 1.940(4) . ?
C9 Si7 1.898(4) . ?
C9 Si6 1.903(4) . ?
C9 H4 1.0000 . ?
Si1 C12 1.863(5) . ?
Si1 C10 1.865(4) . ?
Si1 C11 1.878(4) . ?
Si2 C14 1.864(4) . ?
Si2 C13 1.869(5) . ?
Si2 C15 1.872(4) . ?
Si3 C18 1.868(4) . ?
Si3 C17 1.874(4) . ?
Si3 C16 1.878(4) . ?
Si4 C21 1.874(4) . ?
Si4 C20 1.877(5) . ?
Si4 C19 1.886(4) . ?
Si5 C22 1.880(5) . ?
Si5 C23 1.886(4) . ?
Si5 C24 1.892(4) . ?
Si6 C25 1.860(4) . ?
Si6 C26 1.869(4) . ?
Si6 C27 1.876(4) . ?
Si7 C28 1.857(5) . ?
Si7 C29 1.864(4) . ?
Si7 C30 1.870(5) . ?
C10 H5 0.9800 . ?
C10 H6 0.9800 . ?
C10 H7 0.9800 . ?
C11 H8 0.9800 . ?
C11 H9 0.9800 . ?
C11 H10 0.9800 . ?
C12 H11 0.9800 . ?
C12 H12 0.9800 . ?
C12 H13 0.9800 . ?
C13 H14 0.9800 . ?
C13 H15 0.9800 . ?
C13 H16 0.9800 . ?
C14 H17 0.9800 . ?
C14 H18 0.9800 . ?
C14 H19 0.9800 . ?
C15 H20 0.9800 . ?
C15 H21 0.9800 . ?
C15 H22 0.9800 . ?
C16 H23 0.9800 . ?
C16 H24 0.9800 . ?
C16 H25 0.9800 . ?
C17 H26 0.9800 . ?
C17 H27 0.9800 . ?
C17 H28 0.9800 . ?
C18 H29 0.9800 . ?
C18 H30 0.9800 . ?
C18 H31 0.9800 . ?
C19 H32 0.9800 . ?
C19 H33 0.9800 . ?
C19 H34 0.9800 . ?
C20 H35 0.9800 . ?
C20 H36 0.9800 . ?
C20 H37 0.9800 . ?
C21 H38 0.9800 . ?
C21 H39 0.9800 . ?
C21 H40 0.9800 . ?
C22 H41 0.9800 . ?
C22 H42 0.9800 . ?
C22 H43 0.9800 . ?
C23 H44 0.9800 . ?
C23 H45 0.9800 . ?
C23 H46 0.9800 . ?
C24 H47 0.9800 . ?
C24 H48 0.9800 . ?
C24 H49 0.9800 . ?
C25 H50 0.9800 . ?
C25 H51 0.9800 . ?
C25 H52 0.9800 . ?
C26 H53 0.9800 . ?
C26 H54 0.9800 . ?
C26 H55 0.9800 . ?
C27 H56 0.9800 . ?
C27 H57 0.9800 . ?
C27 H58 0.9800 . ?
C28 H59 0.9800 . ?
C28 H60 0.9800 . ?
C28 H61 0.9800 . ?
C29 H62 0.9800 . ?
C29 H63 0.9800 . ?
C29 H64 0.9800 . ?
C30 H65 0.9800 . ?
C30 H66 0.9800 . ?
C30 H67 0.9800 . ?
C31 C32 1.398(5) . ?
C31 C36 1.422(5) . ?
C32 C33 1.395(6) . ?
C32 C37 1.525(5) . ?
C33 C34 1.396(6) . ?
C33 H68 0.9500 . ?
C34 C35 1.397(5) . ?
C34 C38 1.562(6) . ?
C35 C36 1.397(6) . ?
C35 H69 0.9500 . ?
C36 C39 1.515(5) . ?
C37 Si9 1.894(4) . ?
C37 Si8 1.897(4) . ?
C37 H70 1.0000 . ?
C38 Si16 1.828(7) . ?
C38 Si17 1.875(6) . ?
C38 Si11 1.878(4) . ?
C38 Si12 1.929(5) . ?
C38 Si10 1.958(4) . ?
C38 Si15 2.031(6) . ?
C39 Si14 1.907(4) . ?
C39 Si13 1.914(4) . ?
C39 H71 1.0000 . ?
Si8 C40 1.848(5) . ?
Si8 C42 1.850(5) . ?
Si8 C41 1.868(5) . ?
Si9 C45 1.867(5) . ?
Si9 C44 1.872(5) . ?
Si9 C43 1.873(5) . ?
Si10 C47 1.829(6) . ?
Si10 C46 1.836(12) . ?
Si10 C48 1.886(7) . ?
Si11 C49 1.866(14) . ?
Si11 C50 1.888(13) . ?
Si11 C51 1.897(6) . ?
Si12 C52 1.795(11) . ?
Si12 C54 1.877(10) . ?
Si12 C53 1.989(8) . ?
Si13 C57 1.853(5) . ?
Si13 C56 1.864(5) . ?
Si13 C55 1.869(5) . ?
Si14 C59 1.869(5) . ?
Si14 C58 1.870(5) . ?
Si14 C60 1.875(5) . ?
C40 H72 0.9800 . ?
C40 H73 0.9800 . ?
C40 H74 0.9800 . ?
C41 H75 0.9800 . ?
C41 H76 0.9800 . ?
C41 H77 0.9800 . ?
C42 H78 0.9800 . ?
C42 H79 0.9800 . ?
C42 H80 0.9800 . ?
C43 H81 0.9800 . ?
C43 H82 0.9800 . ?
C43 H83 0.9800 . ?
C44 H84 0.9800 . ?
C44 H85 0.9800 . ?
C44 H86 0.9800 . ?
C45 H87 0.9800 . ?
C45 H88 0.9800 . ?
C45 H89 0.9800 . ?
C46 H90 0.9800 . ?
C46 H91 0.9800 . ?
C46 H92 0.9800 . ?
C47 Si17 1.864(8) . ?
C47 H93 0.9800 . ?
C47 H94 0.9800 . ?
C47 H95 0.9800 . ?
C47 H96 0.9800 . ?
C47 H97 0.9800 . ?
C47 H98 0.9800 . ?
C48 Si17 1.916(9) . ?
C48 H99 0.9800 . ?
C48 H100 0.9800 . ?
C48 H101 0.9800 . ?
C48 H102 0.9800 . ?
C48 H103 0.9800 . ?
C48 H104 0.9800 . ?
C49 H105 0.9800 . ?
C49 H106 0.9800 . ?
C49 H107 0.9800 . ?
C50 H108 0.9800 . ?
C50 H109 0.9800 . ?
C50 H110 0.9800 . ?
C51 Si15 1.979(9) . ?
C51 H111 0.9800 . ?
C51 H112 0.9800 . ?
C51 H113 0.9800 . ?
C51 H114 0.9800 . ?
C51 H115 0.9800 . ?
C51 H116 0.9800 . ?
C52 H117 0.9800 . ?
C52 H118 0.9800 . ?
C52 H119 0.9800 . ?
C53 H120 0.9800 . ?
C53 H121 0.9800 . ?
C53 H122 0.9800 . ?
C54 H123 0.9800 . ?
C54 H124 0.9800 . ?
C54 H125 0.9800 . ?
C55 H126 0.9800 . ?
C55 H127 0.9800 . ?
C55 H128 0.9800 . ?
C56 H129 0.9800 . ?
C56 H130 0.9800 . ?
C56 H131 0.9800 . ?
C57 H132 0.9800 . ?
C57 H133 0.9800 . ?
C57 H134 0.9800 . ?
C58 H135 0.9800 . ?
C58 H136 0.9800 . ?
C58 H137 0.9800 . ?
C59 H138 0.9800 . ?
C59 H139 0.9800 . ?
C59 H140 0.9800 . ?
C60 H141 0.9800 . ?
C60 H142 0.9800 . ?
C60 H143 0.9800 . ?
Si15 C61 1.81(2) . ?
Si15 C62 1.94(3) . ?
Si16 C64 1.81(3) . ?
Si16 C63 2.11(3) . ?
Si16 C65 2.22(2) . ?
Si17 C66 2.05(4) . ?
C61 H144 0.9800 . ?
C61 H145 0.9800 . ?
C61 H146 0.9800 . ?
C62 H147 0.9800 . ?
C62 H148 0.9800 . ?
C62 H149 0.9800 . ?
C63 H150 0.9800 . ?
C63 H151 0.9800 . ?
C63 H152 0.9800 . ?
C64 H153 0.9800 . ?
C64 H154 0.9800 . ?
C64 H155 0.9800 . ?
C65 H156 0.9800 . ?
C65 H157 0.9800 . ?
C65 H158 0.9800 . ?
C66 H159 0.9800 . ?
C66 H160 0.9800 . ?
C66 H161 0.9800 . ?
C67 C68 1.462(11) . ?
C67 H162 0.9800 . ?
C67 H163 0.9800 . ?
C67 H164 0.9800 . ?
C68 C69 1.450(12) . ?
C68 H165 0.9900 . ?
C68 H166 0.9900 . ?
C69 C70 1.445(11) . ?
C69 H167 0.9900 . ?
C69 H168 0.9900 . ?
C70 C71 1.444(13) . ?
C70 H169 0.9900 . ?
C70 H170 0.9900 . ?
C71 C72 1.419(13) . ?
C71 H171 0.9900 . ?
C71 H172 0.9900 . ?
C72 H173 0.9800 . ?
C72 H174 0.9800 . ?
C72 H175 0.9800 . ?
C73 C74 1.351(15) . ?
C73 H176 0.9800 . ?
C73 H177 0.9800 . ?
C73 H178 0.9800 . ?
C74 C75 1.342(17) . ?
C74 H179 0.9900 . ?
C74 H180 0.9900 . ?
C75 C76 1.167(13) . ?
C75 H186 0.9900 . ?
C75 H187 0.9900 . ?
C76 C77 1.463(17) . ?
C76 H188 0.9900 . ?
C76 H189 0.9900 . ?
C77 C78 1.277(15) . ?
C77 H181 0.9900 . ?
C77 H182 0.9900 . ?
C78 H183 0.9800 . ?
C78 H184 0.9800 . ?
C78 H185 0.9800 . ?
